data_7207135
loop_
_publ_author_name
'Fernando, Isurika R.'
'Jianrattanasawat, Sarut'
'Daskalakis, Nikos'
'Demadis, Konstantinos D.'
'Mezei, Gellert'

_publ_section_title
;
 Mapping the supramolecular chemistry of pyrazole-4-sulfonate: layered
 inorganic--organic networks with Zn2+, Cd2+, Ag+, Na+ and NH4+, and their
 use in copper anticorrosion protective films
;
_journal_issue 3
_journal_name_full CrystEngComm
_journal_page_first 908
_journal_paper_doi 10.1039/c1ce06027a
_journal_volume 14
_journal_year 2012
_chemical_formula_sum 'C6 H10 N4 O8 S2 Zn'
_chemical_formula_weight 395.67
_chemical_name_systematic
;
?
;
_space_group_IT_number 2
_symmetry_cell_setting triclinic
_symmetry_space_group_name_Hall '-P 1'
_symmetry_space_group_name_H-M 'P -1'
_atom_sites_solution_hydrogens geom
_atom_sites_solution_primary direct
_atom_sites_solution_secondary difmap
_audit_creation_method SHELXL-97
_cell_angle_alpha 61.433(2)
_cell_angle_beta 66.100(2)
_cell_angle_gamma 71.148(2)
_cell_formula_units_Z 1
_cell_length_a 7.2109(8)
_cell_length_b 7.3813(9)
_cell_length_c 7.3993(9)
_cell_measurement_temperature 298(2)
_cell_volume 312.10(6)
_computing_cell_refinement 'Bruker SMART'
_computing_data_collection 'Bruker SMART'
_computing_data_reduction 'Bruker SHELXTL'
_computing_molecular_graphics 'Bruker SHELXTL'
_computing_publication_material 'Bruker SHELXTL'
_computing_structure_refinement 'SHELXL-97 (Sheldrick, 1997)'
_computing_structure_solution 'SHELXS-97 (Sheldrick, 1990)'
_diffrn_ambient_temperature 298(2)
_diffrn_measured_fraction_theta_full 0.996
_diffrn_measured_fraction_theta_max 0.996
_diffrn_measurement_device_type 'CCD area detector'
_diffrn_measurement_method 'phi and omega scans'
_diffrn_radiation_monochromator graphite
_diffrn_radiation_source 'fine-focus sealed tube'
_diffrn_radiation_type MoK\a
_diffrn_radiation_wavelength 0.71073
_diffrn_reflns_av_R_equivalents 0.0111
_diffrn_reflns_av_sigmaI/netI 0.0108
_diffrn_reflns_limit_h_max 7
_diffrn_reflns_limit_h_min -7
_diffrn_reflns_limit_k_max 8
_diffrn_reflns_limit_k_min -7
_diffrn_reflns_limit_l_max 8
_diffrn_reflns_limit_l_min -7
_diffrn_reflns_number 1348
_diffrn_reflns_theta_full 23.25
_diffrn_reflns_theta_max 23.25
_diffrn_reflns_theta_min 3.13
_exptl_absorpt_coefficient_mu 2.351
_exptl_absorpt_correction_type none
_exptl_crystal_colour colorless
_exptl_crystal_density_diffrn 2.105
_exptl_crystal_density_method 'not measured'
_exptl_crystal_description prism
_exptl_crystal_F_000 200
_exptl_crystal_size_max 0.23
_exptl_crystal_size_mid 0.11
_exptl_crystal_size_min 0.06
_refine_diff_density_max 0.309
_refine_diff_density_min -0.533
_refine_diff_density_rms 0.120
_refine_ls_extinction_method none
_refine_ls_goodness_of_fit_ref 1.153
_refine_ls_hydrogen_treatment mixed
_refine_ls_matrix_type full
_refine_ls_number_parameters 103
_refine_ls_number_reflns 892
_refine_ls_number_restraints 2
_refine_ls_restrained_S_all 1.152
_refine_ls_R_factor_all 0.0253
_refine_ls_R_factor_gt 0.0251
_refine_ls_shift/su_max 0.000
_refine_ls_shift/su_mean 0.000
_refine_ls_structure_factor_coef Fsqd
_refine_ls_weighting_details 'calc w=1/[\s^2^(Fo^2^)+(0.0431P)^2^+0.3164P] where P=(Fo^2^+2Fc^2^)/3'
_refine_ls_weighting_scheme calc
_refine_ls_wR_factor_gt 0.0690
_refine_ls_wR_factor_ref 0.0691
_reflns_number_gt 878
_reflns_number_total 892
_reflns_threshold_expression >2sigma(I)
_cod_data_source_file c1ce06027a.txt
_cod_data_source_block zincpyrazolesulfonate
_cod_depositor_comments
;
The following automatic conversions were performed:

'_symmetry_cell_setting' value 'Triclinic' changed to 'triclinic'
according to /home/saulius/struct/CIF-dictionaries/cif_core.dic
dictionary named 'cif_core.dic' version 2.4.1 from 2010-06-29.

Automatic conversion script
Id: cif_fix_values 1715 2011-07-08 13:25:40Z adriana 
;
_cod_original_sg_symbol_H-M P-1
_cod_database_code 7207135

loop_
_symmetry_equiv_pos_as_xyz
'x, y, z'
'-x, -y, -z'

loop_
_atom_site_label
_atom_site_type_symbol
_atom_site_fract_x
_atom_site_fract_y
_atom_site_fract_z
_atom_site_U_iso_or_equiv
_atom_site_adp_type
_atom_site_occupancy
_atom_site_symmetry_multiplicity
_atom_site_calc_flag
_atom_site_refinement_flags
Zn1 Zn 0.0000 1.0000 1.0000 0.0170(2) Uani 1 2 d S
S1 S 0.33476(10) 0.72855(10) 1.27381(10) 0.0151(2) Uani 1 1 d .
O1 O 0.2831(3) 0.8790(3) 1.0748(3) 0.0201(5) Uani 1 1 d .
O2 O 0.1998(3) 0.5718(3) 1.4057(3) 0.0226(5) Uani 1 1 d .
O3 O 0.5505(3) 0.6396(3) 1.2268(3) 0.0242(5) Uani 1 1 d .
O4 O 0.0607(3) 1.3040(3) 0.8719(3) 0.0227(5) Uani 1 1 d D
H4A H 0.179(3) 1.314(5) 0.840(5) 0.027 Uiso 1 1 d D
H4B H 0.012(5) 1.382(5) 0.773(4) 0.027 Uiso 1 1 d D
N1 N 0.1652(4) 0.9794(4) 0.6944(4) 0.0184(5) Uani 1 1 d .
N2 N 0.2471(4) 1.1331(4) 0.5053(4) 0.0205(6) Uani 1 1 d .
H2 H 0.2529 1.2531 0.4931 0.025 Uiso 1 1 calc R
C1 C 0.3173(4) 1.0761(5) 0.3408(5) 0.0212(7) Uani 1 1 d .
H1 H 0.3782 1.1571 0.1970 0.025 Uiso 1 1 calc R
C2 C 0.2830(4) 0.8756(4) 0.4231(4) 0.0171(6) Uani 1 1 d .
C3 C 0.1891(4) 0.8205(5) 0.6442(4) 0.0197(6) Uani 1 1 d .
H3 H 0.1489 0.6915 0.7425 0.024 Uiso 1 1 calc R

loop_
_atom_site_aniso_label
_atom_site_aniso_U_11
_atom_site_aniso_U_22
_atom_site_aniso_U_33
_atom_site_aniso_U_23
_atom_site_aniso_U_13
_atom_site_aniso_U_12
Zn1 0.0197(3) 0.0165(3) 0.0156(3) -0.0079(2) -0.0044(2) -0.00299(19)
S1 0.0156(4) 0.0152(4) 0.0155(4) -0.0075(3) -0.0045(3) -0.0018(3)
O1 0.0195(10) 0.0245(11) 0.0172(10) -0.0084(9) -0.0071(8) -0.0025(8)
O2 0.0259(11) 0.0188(11) 0.0235(11) -0.0082(9) -0.0055(9) -0.0069(9)
O3 0.0182(11) 0.0264(11) 0.0290(12) -0.0152(9) -0.0066(9) 0.0009(9)
O4 0.0242(12) 0.0211(11) 0.0228(11) -0.0065(9) -0.0084(9) -0.0056(9)
N1 0.0207(13) 0.0184(12) 0.0165(12) -0.0079(10) -0.0047(10) -0.0032(10)
N2 0.0258(14) 0.0167(12) 0.0204(13) -0.0092(11) -0.0036(11) -0.0067(10)
C1 0.0233(16) 0.0202(15) 0.0166(15) -0.0071(12) -0.0014(12) -0.0056(12)
C2 0.0174(14) 0.0174(15) 0.0185(15) -0.0089(12) -0.0065(12) -0.0013(11)
C3 0.0216(15) 0.0180(14) 0.0194(16) -0.0087(12) -0.0057(13) -0.0017(12)

loop_
_atom_type_symbol
_atom_type_description
_atom_type_scat_dispersion_real
_atom_type_scat_dispersion_imag
_atom_type_scat_source
C C 0.0033 0.0016 'International Tables Vol C Tables 4.2.6.8 and 6.1.1.4'
H H 0.0000 0.0000 'International Tables Vol C Tables 4.2.6.8 and 6.1.1.4'
N N 0.0061 0.0033 'International Tables Vol C Tables 4.2.6.8 and 6.1.1.4'
O O 0.0106 0.0060 'International Tables Vol C Tables 4.2.6.8 and 6.1.1.4'
S S 0.1246 0.1234 'International Tables Vol C Tables 4.2.6.8 and 6.1.1.4'
Zn Zn 0.2839 1.4301 'International Tables Vol C Tables 4.2.6.8 and 6.1.1.4'

loop_
_geom_angle_atom_site_label_1
_geom_angle_atom_site_label_2
_geom_angle_atom_site_label_3
_geom_angle
_geom_angle_site_symmetry_1
_geom_angle_site_symmetry_3
O4 Zn1 O4 179.999(1) 2_577 .
O4 Zn1 O1 89.60(8) 2_577 2_577
O4 Zn1 O1 90.40(8) . 2_577
O4 Zn1 O1 90.40(8) 2_577 .
O4 Zn1 O1 89.60(8) . .
O1 Zn1 O1 180.00(4) 2_577 .
O4 Zn1 N1 90.64(8) 2_577 2_577
O4 Zn1 N1 89.36(8) . 2_577
O1 Zn1 N1 87.55(8) 2_577 2_577
O1 Zn1 N1 92.45(8) . 2_577
O4 Zn1 N1 89.36(8) 2_577 .
O4 Zn1 N1 90.64(9) . .
O1 Zn1 N1 92.45(8) 2_577 .
O1 Zn1 N1 87.55(8) . .
N1 Zn1 N1 180.0 2_577 .
O3 S1 O2 113.25(12) . .
O3 S1 O1 110.89(12) . .
O2 S1 O1 112.09(12) . .
O3 S1 C2 109.10(13) . 1_556
O2 S1 C2 105.97(12) . 1_556
O1 S1 C2 105.05(12) . 1_556
S1 O1 Zn1 132.37(12) . .
C3 N1 N2 105.1(2) . .
C3 N1 Zn1 127.07(19) . .
N2 N1 Zn1 127.38(18) . .
C1 N2 N1 112.0(2) . .
N2 C1 C2 107.0(2) . .
C1 C2 C3 105.6(2) . .
C1 C2 S1 126.1(2) . 1_554
C3 C2 S1 128.2(2) . 1_554
N1 C3 C2 110.2(3) . .

loop_
_geom_bond_atom_site_label_1
_geom_bond_atom_site_label_2
_geom_bond_distance
_geom_bond_site_symmetry_2
Zn1 O4 2.095(2) 2_577
Zn1 O4 2.095(2) .
Zn1 O1 2.1295(19) 2_577
Zn1 O1 2.1295(19) .
Zn1 N1 2.141(2) 2_577
Zn1 N1 2.141(2) .
S1 O3 1.446(2) .
S1 O2 1.455(2) .
S1 O1 1.468(2) .
S1 C2 1.757(3) 1_556
N1 C3 1.333(4) .
N1 N2 1.356(3) .
N2 C1 1.329(4) .
C1 C2 1.369(4) .
C2 C3 1.394(4) .
C2 S1 1.757(3) 1_554

loop_
_geom_hbond_atom_site_label_D
_geom_hbond_atom_site_label_H
_geom_hbond_atom_site_label_A
_geom_hbond_distance_DH
_geom_hbond_distance_HA
_geom_hbond_distance_DA
_geom_hbond_angle_DHA
_geom_hbond_site_symmetry_A
O4 H4B O2 0.811(18) 2.41(3) 2.961(3) 126(3) 1_564
O4 H4B O2 0.811(18) 2.26(2) 2.967(3) 147(3) 2_577
O4 H4A O3 0.808(18) 1.911(19) 2.715(3) 174(4) 2_677
N2 H2 O2 0.86 2.06 2.891(3) 160.8 1_564
